data_2002412
loop_
_publ_author_name
'Leib, W'
'Mueller-Buschbaum, Hk'

_publ_section_title
;
Synthese und Kristallstruktur von Sr3 Ga2 O5 Cl2 und Sr3 Fe1.18 Al0.82
O5 Cl2
;
_journal_name_full
;
Monatshefte fuer Chemie und verwandte Teile anderer Wissenschaften
(109,1978-)
;
_journal_page_first 157
_journal_page_last 164
_journal_paper_doi 10.1007/BF00809589
_journal_volume 119
_journal_year 1988
_chemical_formula_structural 'Sr3 (Ga2 O5) Cl2'
_chemical_formula_sum 'Cl2 Ga2 O5 Sr3'
_chemical_name_systematic
;
Tristrontium tecto-pentaoxodigallate dichloride
;
_space_group_IT_number 4
_symmetry_cell_setting monoclinic
_symmetry_Int_Tables_number 4
_symmetry_space_group_name_Hall 'P 2yb'
_symmetry_space_group_name_H-M 'P 1 21 1'
_cell_angle_alpha 90
_cell_angle_beta 90.0(1)
_cell_angle_gamma 90
_cell_formula_units_Z 4
_cell_length_a 9.569(2)
_cell_length_b 9.569(2)
_cell_length_c 9.569(2)
_cell_volume 876.2
_refine_ls_R_factor_all 0.09
_cod_database_code 2002412

loop_
_symmetry_equiv_pos_as_xyz
x,y,z
-x,1/2+y,-z

loop_
_atom_site_label
_atom_site_type_symbol
_atom_site_symmetry_multiplicity
_atom_site_Wyckoff_symbol
_atom_site_fract_x
_atom_site_fract_y
_atom_site_fract_z
_atom_site_occupancy
_atom_site_attached_hydrogens
_atom_site_calc_flag
Sr1 Sr2+ 2 a 0.4165(7) 0.0640(7) 0.9917(7) 1. 0 d
Sr2 Sr2+ 2 a 0.0815(7) 0.0018(6) 0.4912(7) 1. 0 d
Sr3 Sr2+ 2 a 0.2734(5) 0.4471(4) 0.7332(6) 1. 0 d
Sr4 Sr2+ 2 a 0.2277(5) 0.6141(7) 0.2339(6) 1. 0 d
Sr5 Sr2+ 2 a 0.9937(8) 0.2620(8) 0.1659(9) 1. 0 d
Sr6 Sr2+ 2 a 0.5069(8) 0.8003(8) 0.6671(9) 1. 0 d
Ga1 Ga3+ 2 a 0.1042(7) 0.1228(9) 0.8535(8) 1. 0 d
Ga2 Ga3+ 2 a 0.3972(7) 0.9391(9) 0.3535(7) 1. 0 d
Ga3 Ga3+ 2 a 0.5942(7) 0.6363(9) 0.3446(7) 1. 0 d
Ga4 Ga3+ 2 a 0.9050(8) 0.4239(9) 0.8450(8) 1. 0 d
Cl1 Cl1- 2 a 0.2823(22) 0.3642(23) 0.0497(24) 1. 0 d
Cl2 Cl1- 2 a 0.2156(21) 0.6959(21) 0.5501(22) 1. 0 d
Cl3 Cl1- 2 a 0.8272(18) 0.8109(20) 0.5619(21) 1. 0 d
Cl4 Cl1- 2 a 0.6729(19) 0.2503(20) 0.0662(21) 1. 0 d
O1 O2- 2 a 0.0060(45) 0.0044(46) 0.7527(45) 1. 0 d
O2 O2- 2 a 0.4904(40) 0.0639(42) 0.2530(41) 1. 0 d
O3 O2- 2 a 0.4755(40) 0.5414(39) 0.2262(42) 1. 0 d
O4 O2- 2 a 0.0282(38) 0.5220(38) 0.7266(40) 1. 0 d
O5 O2- 2 a 0.8359(54) 0.5469(52) 0.9731(57) 1. 0 d
O6 O2- 2 a 0.3444(47) 0.0193(44) 0.5232(49) 1. 0 d
O7 O2- 2 a 0.2650(38) 0.1939(37) 0.7795(38) 1. 0 d
O8 O2- 2 a 0.2340(48) 0.8737(43) 0.2725(50) 1. 0 d
O9 O2- 2 a 0.9649(43) 0.2601(47) 0.9091(48) 1. 0 d
O10 O2- 2 a 0.5327(36) 0.7989(38) 0.4157(40) 1. 0 d

loop_
_atom_type_symbol
_atom_type_oxidation_number
Sr2+ 2.000
Ga3+ 3.000
Cl1- -1.000
O2- -2.000
